data_2023508
loop_
_publ_author_name
'O'Connor, Molly A.'
'Pavlishchuk, Anna V.'
'Butcher, Raymond J.'
'Pavlishchuk, Vitaly V.'
'Addison, Anthony W.'

_publ_section_title
;
 Some thioether-ketones and their related derivatives
;
_journal_issue 6
_journal_name_full 'Acta Crystallographica Section E Crystallographic Communications'
_journal_paper_doi 10.1107/S2056989025004037
_journal_volume 81
_journal_year 2025
_chemical_formula_iupac 'C30 H32 N6 S2'
_chemical_formula_moiety 'C30 H32 N6 S2'
_chemical_formula_sum 'C30 H32 N6 S2'
_chemical_formula_weight 540.73
_chemical_name_common
;
Prpsb, 1,10-bis(2'-pyridylhydrazono)-3,8-dithia-1,10-diphenyldecane
;
_chemical_name_systematic
2-[(2<i>E</i>,12<i>E</i>)-3,12-Diphenyl-14-(pyridin-2-yl)-5,10-dithia-1,2,13,14-tetraazatetradeca-2,12-dien-1-yl]pyridine
_space_group_crystal_system monoclinic
_space_group_IT_number 14
_space_group_name_Hall '-P 2yn'
_space_group_name_H-M_alt 'P 1 21/n 1'
_atom_sites_solution_hydrogens mixed
_atom_sites_solution_primary dual
_atom_sites_solution_secondary difmap
_audit_creation_method SHELXL-2019/3
_cell_angle_alpha 90
_cell_angle_beta 99.789(3)
_cell_angle_gamma 90
_cell_formula_units_Z 2
_cell_length_a 5.3442(4)
_cell_length_b 24.9746(18)
_cell_length_c 10.3552(7)
_cell_measurement_reflns_used 8046
_cell_measurement_temperature 102(2)
_cell_measurement_theta_max 30.37
_cell_measurement_theta_min 2.58
_cell_volume 1361.98(17)
_computing_cell_refinement
;
APEX2 (Bruker, 2012
;
_computing_data_collection
;
APEX2 (Bruker, 2012)
;
_computing_data_reduction
;
APEX2 (Bruker, 2012
;
_computing_molecular_graphics
;
SHELXTL (Sheldrick, 2008)
;
_computing_publication_material
;
SHELXTL (Sheldrick, 2008)
;
_computing_structure_refinement
;
<i>SHELXL2019/2</i> (Sheldrick, 2015b)
;
_computing_structure_solution
;
<i>SHELXT</i> (Sheldrick, 2015a)
;
_diffrn_ambient_temperature 102(2)
_diffrn_measured_fraction_theta_full 0.998
_diffrn_measured_fraction_theta_max 0.995
_diffrn_measurement_device_type 'Bruker APEXII CCD'
_diffrn_measurement_method '\f and \w scans'
_diffrn_radiation_type MoK\a
_diffrn_radiation_wavelength 0.71073
_diffrn_reflns_av_R_equivalents 0.0688
_diffrn_reflns_av_unetI/netI 0.0577
_diffrn_reflns_limit_h_max 7
_diffrn_reflns_limit_h_min -6
_diffrn_reflns_limit_k_max 35
_diffrn_reflns_limit_k_min -35
_diffrn_reflns_limit_l_max 13
_diffrn_reflns_limit_l_min -14
_diffrn_reflns_number 19288
_diffrn_reflns_theta_full 25.242
_diffrn_reflns_theta_max 30.533
_diffrn_reflns_theta_min 2.156
_exptl_absorpt_coefficient_mu 0.227
_exptl_absorpt_correction_T_max 0.7461
_exptl_absorpt_correction_T_min 0.3535
_exptl_absorpt_correction_type multi-scan
_exptl_absorpt_process_details
;
(SADABS; Krause <i>et al.</i>,  2015)
;
_exptl_crystal_colour 'pale yellow'
_exptl_crystal_density_diffrn 1.319
_exptl_crystal_description plate
_exptl_crystal_F_000 572
_exptl_crystal_size_max 0.32
_exptl_crystal_size_mid 0.26
_exptl_crystal_size_min 0.12
_refine_diff_density_max 0.895
_refine_diff_density_min -0.752
_refine_ls_extinction_method none
_refine_ls_goodness_of_fit_ref 1.031
_refine_ls_hydrogen_treatment mixed
_refine_ls_matrix_type full
_refine_ls_number_parameters 176
_refine_ls_number_reflns 4154
_refine_ls_number_restraints 0
_refine_ls_restrained_S_all 1.031
_refine_ls_R_factor_all 0.0745
_refine_ls_R_factor_gt 0.0647
_refine_ls_shift/su_max 0.001
_refine_ls_shift/su_mean 0.000
_refine_ls_structure_factor_coef Fsqd
_refine_ls_weighting_details 'w=1/[\s^2^(Fo^2^)+(0.1212P)^2^+0.2725P] where P=(Fo^2^+2Fc^2^)/3'
_refine_ls_weighting_scheme calc
_refine_ls_wR_factor_gt 0.1669
_refine_ls_wR_factor_ref 0.1777
_reflns_number_gt 3484
_reflns_number_total 4154
_reflns_threshold_expression 'I > 2\s(I)'
_cod_data_source_file jy2055.cif
_cod_data_source_block Prpsb
_cod_original_sg_symbol_H-M 'P 21/n'
_cod_database_code 2023508
_shelx_space_group_comment
;
The symmetry employed for this shelxl refinement is uniquely defined
by the following loop, which should always be used as a source of
symmetry information in preference to the above space-group names.
They are only intended as comments.
;

loop_
_space_group_symop_operation_xyz
'x, y, z'
'-x+1/2, y+1/2, -z+1/2'
'-x, -y, -z'
'x-1/2, -y-1/2, z-1/2'

loop_
_atom_site_type_symbol
_atom_site_label
_atom_site_fract_x
_atom_site_fract_y
_atom_site_fract_z
_atom_site_U_iso_or_equiv
_atom_site_adp_type
_atom_site_calc_flag
_atom_site_occupancy
_atom_site_disorder_assembly
_atom_site_disorder_group
S S1 0.75046(7) 0.55513(2) 0.69891(4) 0.01721(14) Uani d 1 . .
N N1 0.4346(3) 0.57053(6) 0.23082(14) 0.0256(3) Uani d 1 . .
N N2 0.5016(3) 0.61895(6) 0.42101(13) 0.0204(3) Uani d 1 . .
H H2N 0.631(6) 0.5943(11) 0.450(3) 0.047(8) Uiso d 1 . .
C C1 0.2926(4) 0.55830(7) 0.11510(18) 0.0291(4) Uani d 1 . .
H H1B 0.355484 0.531946 0.062679 0.035 Uiso calc 1 . .
C C2 0.0619(4) 0.58139(8) 0.06730(17) 0.0313(4) Uani d 1 . .
H H2B -0.032663 0.571021 -0.015002 0.038 Uiso calc 1 . .
N N3 0.4048(3) 0.64814(5) 0.51246(13) 0.0191(3) Uani d 1 . .
C C3 -0.0285(4) 0.62047(8) 0.14345(17) 0.0310(4) Uani d 1 . .
H H3B -0.187495 0.637166 0.113629 0.037 Uiso calc 1 . .
C C4 0.1141(4) 0.63494(7) 0.26283(16) 0.0249(4) Uani d 1 . .
H H4A 0.057896 0.662018 0.315661 0.030 Uiso calc 1 . .
C C5 0.3441(3) 0.60811(7) 0.30249(15) 0.0199(3) Uani d 1 . .
C C6 0.5411(3) 0.65214(6) 0.62770(15) 0.0171(3) Uani d 1 . .
C C7 0.4265(3) 0.68234(6) 0.72588(15) 0.0184(3) Uani d 1 . .
C C8 0.4766(3) 0.66702(7) 0.85775(15) 0.0226(3) Uani d 1 . .
H H8A 0.594040 0.639013 0.884942 0.027 Uiso calc 1 . .
C C9 0.3552(4) 0.69260(8) 0.94918(17) 0.0273(4) Uani d 1 . .
H H9A 0.387163 0.681266 1.038036 0.033 Uiso calc 1 . .
C C10 0.1887(4) 0.73432(7) 0.91210(19) 0.0290(4) Uani d 1 . .
H H10A 0.107507 0.751835 0.975168 0.035 Uiso calc 1 . .
C C11 0.1408(4) 0.75049(7) 0.78141(19) 0.0287(4) Uani d 1 . .
H H11A 0.027474 0.779333 0.755438 0.034 Uiso calc 1 . .
C C12 0.2582(3) 0.72460(7) 0.68881(17) 0.0234(3) Uani d 1 . .
H H12A 0.223682 0.735714 0.599822 0.028 Uiso calc 1 . .
C C13 0.7972(3) 0.62633(6) 0.66728(15) 0.0180(3) Uani d 1 . .
H H13A 0.889858 0.643773 0.747175 0.022 Uiso calc 1 . .
H H13B 0.898779 0.630436 0.596365 0.022 Uiso calc 1 . .
C C14 1.0577(3) 0.52837(6) 0.67878(15) 0.0193(3) Uani d 1 . .
H H14A 1.192137 0.552833 0.721957 0.023 Uiso calc 1 . .
H H14B 1.082491 0.493347 0.723907 0.023 Uiso calc 1 . .
C C15 1.0888(3) 0.52097(6) 0.53639(15) 0.0193(3) Uani d 1 . .
H H15A 1.266421 0.510443 0.533667 0.023 Uiso calc 1 . .
H H15B 1.057320 0.555677 0.490302 0.023 Uiso calc 1 . .

loop_
_atom_site_aniso_label
_atom_site_aniso_U_11
_atom_site_aniso_U_22
_atom_site_aniso_U_33
_atom_site_aniso_U_12
_atom_site_aniso_U_13
_atom_site_aniso_U_23
S1 0.0137(2) 0.0168(2) 0.0208(2) 0.00046(12) 0.00214(14) -0.00108(11)
N1 0.0299(8) 0.0234(7) 0.0237(7) -0.0001(6) 0.0047(6) -0.0021(5)
N2 0.0196(7) 0.0203(7) 0.0207(6) 0.0032(5) 0.0018(5) -0.0009(5)
C1 0.0395(11) 0.0247(8) 0.0233(8) -0.0022(7) 0.0059(7) -0.0026(6)
C2 0.0365(10) 0.0337(10) 0.0210(8) -0.0083(8) -0.0029(7) 0.0002(6)
N3 0.0196(7) 0.0169(6) 0.0200(6) -0.0001(5) 0.0016(5) 0.0010(4)
C3 0.0264(9) 0.0407(11) 0.0235(8) 0.0030(8) -0.0026(7) 0.0050(7)
C4 0.0248(8) 0.0270(8) 0.0221(8) 0.0035(7) 0.0018(6) 0.0012(6)
C5 0.0213(8) 0.0183(7) 0.0197(7) -0.0030(6) 0.0027(5) 0.0019(5)
C6 0.0171(7) 0.0136(6) 0.0200(7) -0.0010(5) 0.0018(5) 0.0001(5)
C7 0.0167(7) 0.0158(6) 0.0221(7) -0.0030(5) 0.0018(5) -0.0017(5)
C8 0.0224(8) 0.0227(7) 0.0211(7) 0.0030(6) -0.0002(6) -0.0020(5)
C9 0.0294(9) 0.0291(9) 0.0233(8) -0.0003(7) 0.0041(7) -0.0041(6)
C10 0.0303(9) 0.0242(8) 0.0343(9) 0.0000(7) 0.0106(7) -0.0090(7)
C11 0.0315(9) 0.0183(7) 0.0372(10) 0.0052(7) 0.0085(7) -0.0023(6)
C12 0.0256(8) 0.0155(7) 0.0290(8) 0.0015(6) 0.0047(7) 0.0012(5)
C13 0.0144(7) 0.0164(7) 0.0228(7) -0.0013(5) 0.0021(5) -0.0021(5)
C14 0.0136(7) 0.0213(7) 0.0218(7) 0.0022(6) -0.0002(5) -0.0031(5)
C15 0.0136(7) 0.0209(7) 0.0233(7) -0.0024(6) 0.0031(5) -0.0041(5)

loop_
_atom_type_symbol
_atom_type_description
_atom_type_scat_dispersion_real
_atom_type_scat_dispersion_imag
_atom_type_scat_source
C C 0.0033 0.0016 'International Tables Vol C Tables 4.2.6.8 and 6.1.1.4'
H H 0.0000 0.0000 'International Tables Vol C Tables 4.2.6.8 and 6.1.1.4'
N N 0.0061 0.0033 'International Tables Vol C Tables 4.2.6.8 and 6.1.1.4'
S S 0.1246 0.1234 'International Tables Vol C Tables 4.2.6.8 and 6.1.1.4'

loop_
_geom_angle_atom_site_label_1
_geom_angle_atom_site_label_2
_geom_angle_atom_site_label_3
_geom_angle_site_symmetry_1
_geom_angle_site_symmetry_3
_geom_angle
_geom_angle_publ_flag
C14 S1 C13 . . 100.55(7) yes
C5 N1 C1 . . 116.93(17) yes
N3 N2 C5 . . 118.16(14) yes
N3 N2 H2N . . 118.3(17) yes
C5 N2 H2N . . 117.3(17) yes
N1 C1 C2 . . 124.27(18) yes
N1 C1 H1B . . 117.9 yes
C2 C1 H1B . . 117.9 ?
C1 C2 C3 . . 117.81(17) ?
C1 C2 H2B . . 121.1 ?
C3 C2 H2B . . 121.1 ?
C6 N3 N2 . . 117.49(14) yes
C4 C3 C2 . . 119.83(18) ?
C4 C3 H3B . . 120.1 ?
C2 C3 H3B . . 120.1 ?
C3 C4 C5 . . 117.34(17) ?
C3 C4 H4A . . 121.3 ?
C5 C4 H4A . . 121.3 ?
N1 C5 N2 . . 113.84(15) yes
N1 C5 C4 . . 123.79(15) yes
N2 C5 C4 . . 122.36(15) yes
N3 C6 C7 . . 116.10(14) yes
N3 C6 C13 . . 124.20(14) yes
C7 C6 C13 . . 119.64(13) ?
C12 C7 C8 . . 118.80(15) ?
C12 C7 C6 . . 121.24(14) ?
C8 C7 C6 . . 119.89(14) ?
C9 C8 C7 . . 120.32(16) ?
C9 C8 H8A . . 119.8 ?
C7 C8 H8A . . 119.8 ?
C10 C9 C8 . . 120.68(17) ?
C10 C9 H9A . . 119.7 ?
C8 C9 H9A . . 119.7 ?
C9 C10 C11 . . 119.45(16) ?
C9 C10 H10A . . 120.3 ?
C11 C10 H10A . . 120.3 ?
C12 C11 C10 . . 120.30(17) ?
C12 C11 H11A . . 119.8 ?
C10 C11 H11A . . 119.8 ?
C11 C12 C7 . . 120.42(16) ?
C11 C12 H12A . . 119.8 ?
C7 C12 H12A . . 119.8 ?
C6 C13 S1 . . 108.60(10) yes
C6 C13 H13A . . 110.0 ?
S1 C13 H13A . . 110.0 yes
C6 C13 H13B . . 110.0 ?
S1 C13 H13B . . 110.0 yes
H13A C13 H13B . . 108.4 ?
C15 C14 S1 . . 113.90(11) yes
C15 C14 H14A . . 108.8 ?
S1 C14 H14A . . 108.8 yes
C15 C14 H14B . . 108.8 ?
S1 C14 H14B . . 108.8 yes
H14A C14 H14B . . 107.7 ?
C14 C15 C15 . 3_766 113.63(17) ?
C14 C15 H15A . . 108.8 ?
C15 C15 H15A 3_766 . 108.8 ?
C14 C15 H15B . . 108.8 ?
C15 C15 H15B 3_766 . 108.8 ?
H15A C15 H15B . . 107.7 ?

loop_
_geom_bond_atom_site_label_1
_geom_bond_atom_site_label_2
_geom_bond_site_symmetry_2
_geom_bond_distance
_geom_bond_publ_flag
S1 C14 . 1.8172(16) yes
S1 C13 . 1.8329(16) yes
N1 C5 . 1.337(2) yes
N1 C1 . 1.340(2) yes
N2 N3 . 1.3647(19) yes
N2 C5 . 1.392(2) yes
N2 H2N . 0.94(3) ?
C1 C2 . 1.375(3) yes
C1 H1B . 0.9500 ?
C2 C3 . 1.392(3) yes
C2 H2B . 0.9500 ?
N3 C6 . 1.292(2) yes
C3 C4 . 1.385(2) yes
C3 H3B . 0.9500 ?
C4 C5 . 1.399(2) yes
C4 H4A . 0.9500 ?
C6 C7 . 1.479(2) yes
C6 C13 . 1.505(2) yes
C7 C12 . 1.397(2) yes
C7 C8 . 1.400(2) yes
C8 C9 . 1.391(2) yes
C8 H8A . 0.9500 ?
C9 C10 . 1.382(3) yes
C9 H9A . 0.9500 ?
C10 C11 . 1.394(3) yes
C10 H10A . 0.9500 ?
C11 C12 . 1.391(2) yes
C11 H11A . 0.9500 ?
C12 H12A . 0.9500 ?
C13 H13A . 0.9900 ?
C13 H13B . 0.9900 ?
C14 C15 . 1.523(2) yes
C14 H14A . 0.9900 ?
C14 H14B . 0.9900 ?
C15 C15 3_766 1.524(3) ?
C15 H15A . 0.9900 ?
C15 H15B . 0.9900 ?

loop_
_geom_hbond_atom_site_label_D
_geom_hbond_atom_site_label_H
_geom_hbond_atom_site_label_A
_geom_hbond_site_symmetry_A
_geom_hbond_distance_DH
_geom_hbond_distance_HA
_geom_hbond_distance_DA
_geom_hbond_angle_DHA
_geom_hbond_publ_flag
N2 H2N S1 . 0.94(3) 2.73(3) 3.3599(15) 126(2) yes
C2 H2B S1 1_454 0.95 3.02 3.9489(18) 166.7 yes

loop_
_geom_torsion_atom_site_label_1
_geom_torsion_atom_site_label_2
_geom_torsion_atom_site_label_3
_geom_torsion_atom_site_label_4
_geom_torsion_site_symmetry_1
_geom_torsion_site_symmetry_2
_geom_torsion_site_symmetry_3
_geom_torsion_site_symmetry_4
_geom_torsion
_geom_torsion_publ_flag
C5 N1 C1 C2 . . . . -0.7(3) ?
N1 C1 C2 C3 . . . . 0.8(3) ?
C5 N2 N3 C6 . . . . 171.38(14) ?
C1 C2 C3 C4 . . . . 0.3(3) ?
C2 C3 C4 C5 . . . . -1.3(3) ?
C1 N1 C5 N2 . . . . -179.72(15) ?
C1 N1 C5 C4 . . . . -0.5(3) ?
N3 N2 C5 N1 . . . . -166.76(14) ?
N3 N2 C5 C4 . . . . 14.0(2) ?
C3 C4 C5 N1 . . . . 1.5(3) ?
C3 C4 C5 N2 . . . . -179.37(16) ?
N2 N3 C6 C7 . . . . -177.79(13) ?
N2 N3 C6 C13 . . . . -0.6(2) ?
N3 C6 C7 C12 . . . . -30.9(2) ?
C13 C6 C7 C12 . . . . 151.77(15) ?
N3 C6 C7 C8 . . . . 145.96(16) ?
C13 C6 C7 C8 . . . . -31.4(2) ?
C12 C7 C8 C9 . . . . 1.7(3) ?
C6 C7 C8 C9 . . . . -175.23(16) ?
C7 C8 C9 C10 . . . . -1.7(3) ?
C8 C9 C10 C11 . . . . 0.5(3) ?
C9 C10 C11 C12 . . . . 0.5(3) ?
C10 C11 C12 C7 . . . . -0.4(3) ?
C8 C7 C12 C11 . . . . -0.7(3) ?
C6 C7 C12 C11 . . . . 176.21(16) ?
N3 C6 C13 S1 . . . . -78.09(17) ?
C7 C6 C13 S1 . . . . 99.02(14) ?
C14 S1 C13 C6 . . . . 158.22(11) ?
C13 S1 C14 C15 . . . . -79.10(12) ?
S1 C14 C15 C15 . . . 3_766 -65.2(2) ?
